data_4340769
loop_
_publ_author_name
'Lin, Jian'
'Diefenbach, Kariem'
'Kikugawa, Naoki'
'Baumbach, Ryan E.'
'Albrecht-Schmitt, Thomas E'

_publ_section_title
;
 Dimensional and coordination number reductions in a large family of
 lanthanide tellurite sulfates.
;
_journal_issue 16
_journal_name_full 'Inorganic chemistry'
_journal_page_first 8555
_journal_page_last 8564
_journal_paper_doi 10.1021/ic501163x
_journal_volume 53
_journal_year 2014
_chemical_formula_moiety Yb2(Te4O10)(SO4)
_chemical_formula_sum 'O14 S Te4 Yb2'
_chemical_formula_weight 1112.54
_chemical_melting_point ?
_chemical_name_common 'Ytterbium tellurite sulfate'
_chemical_name_systematic
; 
 ? 
;
_space_group_IT_number 2
_symmetry_cell_setting triclinic
_symmetry_space_group_name_Hall '-P 1'
_symmetry_space_group_name_H-M 'P -1'
_atom_sites_solution_hydrogens none
_atom_sites_solution_primary direct
_atom_sites_solution_secondary difmap
_audit_creation_method SHELXL-97
_cell_angle_alpha 89.937(2)
_cell_angle_beta 72.493(2)
_cell_angle_gamma 88.825(2)
_cell_formula_units_Z 2
_cell_length_a 6.7434(5)
_cell_length_b 9.2433(7)
_cell_length_c 9.7798(8)
_cell_measurement_reflns_used 2684
_cell_measurement_temperature 100(2)
_cell_measurement_theta_max 27.53
_cell_measurement_theta_min 3.09
_cell_volume 581.22(8)
_computing_cell_refinement 'smart saint'
_computing_data_collection smart
_computing_data_reduction SAINT
_computing_molecular_graphics 'SHELXP-97 (Sheldrick, 1997)'
_computing_publication_material 'SHELXCIF-97 (Sheldrick, 2000)'
_computing_structure_refinement 'SHELXL-97 (Sheldrick, 1997)'
_computing_structure_solution 'SHELXS-97 (Sheldrick, 1990)'
_diffrn_ambient_temperature 100(2)
_diffrn_detector_area_resol_mean 0
_diffrn_measured_fraction_theta_full 0.999
_diffrn_measured_fraction_theta_max 0.999
_diffrn_measurement_device_type 'BRUKER apex II'
_diffrn_measurement_method '0.5 wide w/ exposures'
_diffrn_radiation_monochromator 'Quazar optics'
_diffrn_radiation_source 'Imus microfocused'
_diffrn_radiation_type MoK\a
_diffrn_radiation_wavelength 0.71073
_diffrn_reflns_av_R_equivalents 0.0356
_diffrn_reflns_av_sigmaI/netI 0.0356
_diffrn_reflns_limit_h_max 8
_diffrn_reflns_limit_h_min -8
_diffrn_reflns_limit_k_max 12
_diffrn_reflns_limit_k_min -12
_diffrn_reflns_limit_l_max 12
_diffrn_reflns_limit_l_min -12
_diffrn_reflns_number 9042
_diffrn_reflns_theta_full 27.53
_diffrn_reflns_theta_max 27.53
_diffrn_reflns_theta_min 3.09
_exptl_absorpt_coefficient_mu 26.092
_exptl_absorpt_correction_T_max 0.770
_exptl_absorpt_correction_T_min 0.738
_exptl_absorpt_correction_type numerical
_exptl_absorpt_process_details SHELTXPREP
_exptl_crystal_colour Colorless
_exptl_crystal_density_diffrn 6.357
_exptl_crystal_density_meas ?
_exptl_crystal_density_method 'not measured'
_exptl_crystal_description Acicular
_exptl_crystal_F_000 952
_exptl_crystal_size_max 0.080
_exptl_crystal_size_mid 0.010
_exptl_crystal_size_min 0.010
_refine_diff_density_max 1.468
_refine_diff_density_min -1.474
_refine_diff_density_rms 0.322
_refine_ls_extinction_method none
_refine_ls_goodness_of_fit_ref 1.052
_refine_ls_hydrogen_treatment none
_refine_ls_matrix_type full
_refine_ls_number_parameters 190
_refine_ls_number_reflns 2672
_refine_ls_number_restraints 24
_refine_ls_restrained_S_all 1.049
_refine_ls_R_factor_all 0.0341
_refine_ls_R_factor_gt 0.0230
_refine_ls_shift/su_max 0.002
_refine_ls_shift/su_mean 0.000
_refine_ls_structure_factor_coef Fsqd
_refine_ls_weighting_details 'calc w=1/[\s^2^(Fo^2^)+(0.0145P)^2^+0.5504P] where P=(Fo^2^+2Fc^2^)/3'
_refine_ls_weighting_scheme calc
_refine_ls_wR_factor_gt 0.0414
_refine_ls_wR_factor_ref 0.0445
_reflns_number_gt 2256
_reflns_number_total 2672
_reflns_threshold_expression >2sigma(I)
_cod_data_source_file ic501163x_si_002.cif
_cod_data_source_block Yb5
_cod_depositor_comments
;
The following automatic conversions were performed:

'_chemical_melting_point' value 'N/A' was changed to '?' - the value
is undefined or not given.

'_symmetry_cell_setting' value
'Triclinic' changed to 'triclinic' according to
/usr/data/users/saulius/crontab/automatic-downloads/rss-feeds/ACS/lib/dictionaries/cif_core.dic
dictionary named 'cif_core.dic' version 2.4.2 from 2011-04-26.

Automatic conversion script
Id: cif_fix_values 2281 2013-09-26 08:29:07Z andrius 

 Adding full bibliography for 4340748--4340769.cif.

The following automatic conversions were performed:

'_exptl_crystal_density_meas' value 'N/A' was changed to '?' - the
value is perceived as not measured.

Automatic conversion script
Id: cif_fix_values 3008 2015-01-20 13:52:24Z robertas 
;
_cod_original_sg_symbol_H-M P-1
_cod_database_code 4340769

loop_
_symmetry_equiv_pos_as_xyz
'x, y, z'
'-x, -y, -z'

loop_
_atom_site_label
_atom_site_type_symbol
_atom_site_fract_x
_atom_site_fract_y
_atom_site_fract_z
_atom_site_U_iso_or_equiv
_atom_site_adp_type
_atom_site_occupancy
_atom_site_symmetry_multiplicity
_atom_site_calc_flag
_atom_site_refinement_flags
Yb1 Yb 0.13001(4) 0.69555(3) 0.92016(3) 0.00377(8) Uani 1 1 d .
Yb2 Yb 0.25061(5) 0.47798(3) 1.21884(3) 0.00372(7) Uani 1 1 d .
Te1 Te 0.57359(7) 0.86515(5) 0.64011(5) 0.00449(10) Uani 1 1 d .
Te2 Te 0.12516(7) 0.75378(5) 0.54008(5) 0.00399(10) Uani 1 1 d .
Te3 Te 0.44421(7) 0.19496(5) 0.95847(5) 0.00337(10) Uani 1 1 d .
Te4 Te 0.26920(7) 0.39852(5) 0.71221(5) 0.00384(10) Uani 1 1 d .
S1 S 0.0177(3) 0.95130(18) 1.21651(18) 0.0046(3) Uani 1 1 d .
O1 O 0.4323(7) 0.8215(5) 0.8291(5) 0.0067(10) Uani 1 1 d .
O2 O 0.7754(7) 0.7177(5) 0.6199(5) 0.0060(10) Uani 1 1 d U
O3 O 0.4268(7) 0.7565(5) 0.5386(5) 0.0063(10) Uani 1 1 d .
O4 O 0.0855(7) 0.6245(5) 0.6943(5) 0.0050(10) Uani 1 1 d .
O5 O 0.1757(7) 0.6125(5) 0.4024(5) 0.0075(10) Uani 1 1 d .
O6 O 0.6448(7) 0.3368(5) 0.9375(5) 0.0049(10) Uani 1 1 d U
O7 O 0.2207(7) 0.3111(5) 1.0638(5) 0.0020(9) Uani 1 1 d U
O8 O 0.3989(7) 0.2337(5) 0.7767(5) 0.0046(10) Uani 1 1 d .
O9 O 0.0243(7) 0.4259(5) 0.8678(5) 0.0056(10) Uani 1 1 d .
O10 O 0.4100(7) 0.5302(5) 0.7924(5) 0.0045(10) Uani 1 1 d U
O11 O -0.0806(7) 1.0964(5) 1.2190(5) 0.0081(11) Uani 1 1 d .
O12 O -0.1006(7) 0.8704(5) 1.3428(5) 0.0094(11) Uani 1 1 d .
O13 O 0.0211(7) 0.8785(5) 1.0817(5) 0.0077(10) Uani 1 1 d .
O14 O 0.2321(7) 0.9703(5) 1.2201(5) 0.0097(11) Uani 1 1 d .

loop_
_atom_site_aniso_label
_atom_site_aniso_U_11
_atom_site_aniso_U_22
_atom_site_aniso_U_33
_atom_site_aniso_U_23
_atom_site_aniso_U_13
_atom_site_aniso_U_12
Yb1 0.00381(15) 0.00463(15) 0.00286(15) 0.00034(11) -0.00099(12) 0.00013(11)
Yb2 0.00421(15) 0.00371(15) 0.00331(15) 0.00012(11) -0.00121(12) -0.00012(11)
Te1 0.0047(2) 0.0049(2) 0.0037(2) 0.00107(17) -0.00112(18) 0.00028(17)
Te2 0.0051(2) 0.0034(2) 0.0034(2) 0.00028(16) -0.00118(18) 0.00014(17)
Te3 0.0030(2) 0.0036(2) 0.0033(2) 0.00007(16) -0.00063(17) 0.00037(17)
Te4 0.0041(2) 0.0044(2) 0.0028(2) -0.00034(16) -0.00076(17) 0.00039(17)
S1 0.0039(8) 0.0032(8) 0.0061(9) 0.0004(6) -0.0005(7) 0.0008(6)
O1 0.004(2) 0.009(3) 0.007(3) 0.0001(19) 0.000(2) -0.0009(19)
O2 0.0035(19) 0.007(2) 0.008(2) 0.0031(16) -0.0020(16) 0.0024(16)
O3 0.001(2) 0.012(3) 0.005(2) -0.0038(19) -0.001(2) -0.0001(19)
O4 0.011(3) 0.002(2) 0.002(2) 0.0004(18) -0.002(2) 0.0006(19)
O5 0.013(3) 0.004(2) 0.005(2) -0.0009(19) -0.003(2) 0.000(2)
O6 0.006(2) 0.0068(19) 0.0042(19) 0.0012(16) -0.0044(16) -0.0028(16)
O7 0.0012(12) 0.0020(12) 0.0025(12) 0.0000(9) -0.0003(9) 0.0010(9)
O8 0.006(2) 0.007(2) 0.002(2) 0.0018(18) -0.0013(19) -0.0004(19)
O9 0.004(2) 0.007(2) 0.005(2) -0.0008(19) -0.0005(19) 0.0001(19)
O10 0.0037(13) 0.0049(13) 0.0050(13) 0.0003(9) -0.0017(9) -0.0002(9)
O11 0.012(3) 0.007(3) 0.005(3) -0.0024(19) -0.003(2) 0.003(2)
O12 0.013(3) 0.010(3) 0.006(3) 0.001(2) -0.004(2) -0.002(2)
O13 0.011(3) 0.006(2) 0.006(3) -0.0004(19) -0.004(2) 0.001(2)
O14 0.004(2) 0.011(3) 0.013(3) -0.001(2) -0.001(2) 0.000(2)

loop_
_atom_type_symbol
_atom_type_description
_atom_type_scat_dispersion_real
_atom_type_scat_dispersion_imag
_atom_type_scat_source
O O 0.0106 0.0060 'International Tables Vol C Tables 4.2.6.8 and 6.1.1.4'
S S 0.1246 0.1234 'International Tables Vol C Tables 4.2.6.8 and 6.1.1.4'
Te Te -0.5308 1.6751 'International Tables Vol C Tables 4.2.6.8 and 6.1.1.4'
Yb Yb -0.3850 5.5486 'International Tables Vol C Tables 4.2.6.8 and 6.1.1.4'

loop_
_geom_angle_atom_site_label_1
_geom_angle_atom_site_label_2
_geom_angle_atom_site_label_3
_geom_angle
_geom_angle_site_symmetry_1
_geom_angle_site_symmetry_3
O13 Yb1 O1 86.88(17) . .
O13 Yb1 O9 77.16(16) . 2_567
O1 Yb1 O9 135.16(17) . 2_567
O13 Yb1 O7 83.02(16) . 2_567
O1 Yb1 O7 144.54(15) . 2_567
O9 Yb1 O7 75.11(15) 2_567 2_567
O13 Yb1 O6 78.69(16) . 2_667
O1 Yb1 O6 68.66(16) . 2_667
O9 Yb1 O6 67.23(16) 2_567 2_667
O7 Yb1 O6 140.85(15) 2_567 2_667
O13 Yb1 O4 137.58(15) . .
O1 Yb1 O4 97.47(16) . .
O9 Yb1 O4 122.48(16) 2_567 .
O7 Yb1 O4 69.15(15) 2_567 .
O6 Yb1 O4 141.99(15) 2_667 .
O13 Yb1 O11 74.77(16) . 2_577
O1 Yb1 O11 68.03(16) . 2_577
O9 Yb1 O11 142.01(16) 2_567 2_577
O7 Yb1 O11 76.52(15) 2_567 2_577
O6 Yb1 O11 129.76(16) 2_667 2_577
O4 Yb1 O11 68.16(15) . 2_577
O13 Yb1 O10 148.04(16) . .
O1 Yb1 O10 70.30(16) . .
O9 Yb1 O10 103.13(15) 2_567 .
O7 Yb1 O10 128.41(15) 2_567 .
O6 Yb1 O10 72.37(15) 2_667 .
O4 Yb1 O10 69.62(15) . .
O11 Yb1 O10 114.26(15) 2_577 .
O13 Yb1 O9 140.41(16) . .
O1 Yb1 O9 131.79(15) . .
O9 Yb1 O9 68.86(17) 2_567 .
O7 Yb1 O9 69.36(14) 2_567 .
O6 Yb1 O9 105.08(14) 2_667 .
O4 Yb1 O9 57.10(14) . .
O11 Yb1 O9 122.52(15) 2_577 .
O10 Yb1 O9 62.71(14) . .
O13 Yb1 Te4 173.45(12) . .
O1 Yb1 Te4 97.89(12) . .
O9 Yb1 Te4 96.29(11) 2_567 .
O7 Yb1 Te4 95.48(11) 2_567 .
O6 Yb1 Te4 98.80(11) 2_667 .
O4 Yb1 Te4 46.46(10) . .
O11 Yb1 Te4 111.15(11) 2_577 .
O10 Yb1 Te4 32.93(11) . .
O9 Yb1 Te4 34.19(10) . .
O13 Yb1 Te3 70.85(12) . 2_667
O1 Yb1 Te3 42.94(12) . 2_667
O9 Yb1 Te3 92.27(11) 2_567 2_667
O7 Yb1 Te3 153.05(11) 2_567 2_667
O6 Yb1 Te3 28.16(11) 2_667 2_667
O4 Yb1 Te3 135.97(11) . 2_667
O11 Yb1 Te3 102.02(11) 2_577 2_667
O10 Yb1 Te3 77.22(11) . 2_667
O9 Yb1 Te3 128.64(10) . 2_667
Te4 Yb1 Te3 109.713(13) . 2_667
O13 Yb1 Yb2 118.64(12) . 2_567
O1 Yb1 Yb2 137.25(12) . 2_567
O9 Yb1 Yb2 86.15(12) 2_567 2_567
O7 Yb1 Yb2 35.67(11) 2_567 2_567
O6 Yb1 Yb2 144.85(11) 2_667 2_567
O4 Yb1 Yb2 40.26(11) . 2_567
O11 Yb1 Yb2 85.35(11) 2_577 2_567
O10 Yb1 Yb2 93.10(11) . 2_567
O9 Yb1 Yb2 41.45(10) . 2_567
Te4 Yb1 Yb2 60.334(11) . 2_567
Te3 Yb1 Yb2 169.584(12) 2_667 2_567
O5 Yb2 O7 160.35(17) 1_556 .
O5 Yb2 O10 91.63(17) 1_556 2_667
O7 Yb2 O10 104.91(16) . 2_667
O5 Yb2 O6 94.26(17) 1_556 2_667
O7 Yb2 O6 98.26(16) . 2_667
O10 Yb2 O6 82.65(16) 2_667 2_667
O5 Yb2 O2 86.01(16) 1_556 2_667
O7 Yb2 O2 85.30(16) . 2_667
O10 Yb2 O2 83.91(15) 2_667 2_667
O6 Yb2 O2 166.56(16) 2_667 2_667
O5 Yb2 O4 88.97(17) 1_556 2_567
O7 Yb2 O4 71.38(15) . 2_567
O10 Yb2 O4 148.50(15) 2_667 2_567
O6 Yb2 O4 128.72(15) 2_667 2_567
O2 Yb2 O4 64.72(15) 2_667 2_567
O5 Yb2 O9 94.59(17) 1_556 2_567
O7 Yb2 O9 76.60(15) . 2_567
O10 Yb2 O9 149.53(16) 2_667 2_567
O6 Yb2 O9 67.17(16) 2_667 2_567
O2 Yb2 O9 126.24(16) 2_667 2_567
O4 Yb2 O9 61.55(15) 2_567 2_567
O5 Yb2 Te4 71.96(13) 1_556 2_567
O7 Yb2 Te4 93.04(11) . 2_567
O10 Yb2 Te4 161.18(12) 2_667 2_567
O6 Yb2 Te4 89.29(11) 2_667 2_567
O2 Yb2 Te4 103.52(11) 2_667 2_567
O4 Yb2 Te4 43.59(10) 2_567 2_567
O9 Yb2 Te4 30.32(11) 2_567 2_567
O5 Yb2 Te3 165.40(12) 1_556 .
O7 Yb2 Te3 25.88(11) . .
O10 Yb2 Te3 79.03(12) 2_667 .
O6 Yb2 Te3 95.61(12) 2_667 .
O2 Yb2 Te3 81.90(11) 2_667 .
O4 Yb2 Te3 93.20(11) 2_567 .
O9 Yb2 Te3 99.13(11) 2_567 .
Te4 Yb2 Te3 118.835(13) 2_567 .
O5 Yb2 Te2 81.92(13) 1_556 2_567
O7 Yb2 Te2 80.41(11) . 2_567
O10 Yb2 Te2 121.52(11) 2_667 2_567
O6 Yb2 Te2 155.49(11) 2_667 2_567
O2 Yb2 Te2 37.83(11) 2_667 2_567
O4 Yb2 Te2 27.70(10) 2_567 2_567
O9 Yb2 Te2 88.90(11) 2_567 2_567
Te4 Yb2 Te2 66.444(12) 2_567 2_567
Te3 Yb2 Te2 93.353(13) . 2_567
O5 Yb2 Yb1 124.62(13) 1_556 2_567
O7 Yb2 Yb1 37.67(11) . 2_567
O10 Yb2 Yb1 142.49(12) 2_667 2_567
O6 Yb2 Yb1 101.85(11) 2_667 2_567
O2 Yb2 Yb1 88.92(11) 2_667 2_567
O4 Yb2 Yb1 40.80(11) 2_567 2_567
O9 Yb2 Yb1 47.74(11) 2_567 2_567
Te4 Yb2 Yb1 55.888(10) 2_567 2_567
Te3 Yb2 Yb1 63.499(11) . 2_567
Te2 Yb2 Yb1 62.328(11) 2_567 2_567
O5 Yb2 Te4 69.68(13) 1_556 2_667
O7 Yb2 Te4 128.07(11) . 2_667
O10 Yb2 Te4 23.67(11) 2_667 2_667
O6 Yb2 Te4 76.31(11) 2_667 2_667
O2 Yb2 Te4 91.26(11) 2_667 2_667
O4 Yb2 Te4 149.36(11) 2_567 2_667
O9 Yb2 Te4 139.05(11) 2_567 2_667
Te4 Yb2 Te4 137.597(16) 2_567 2_667
Te3 Yb2 Te4 102.327(13) . 2_667
Te2 Yb2 Te4 123.793(13) 2_567 2_667
Yb1 Yb2 Te4 165.653(12) 2_567 2_667
O1 Te1 O2 94.7(2) . .
O1 Te1 O3 101.9(2) . .
O2 Te1 O3 92.1(2) . .
O1 Te1 Yb1 28.29(14) . .
O2 Te1 Yb1 99.31(14) . .
O3 Te1 Yb1 73.87(14) . .
O1 Te1 Yb2 64.49(14) . 2_667
O2 Te1 Yb2 31.24(14) . 2_667
O3 Te1 Yb2 90.64(14) . 2_667
Yb1 Te1 Yb2 68.981(11) . 2_667
O5 Te2 O4 95.0(2) . .
O5 Te2 O3 93.1(2) . .
O4 Te2 O3 85.83(19) . .
O5 Te2 O2 94.45(19) . 1_455
O4 Te2 O2 74.70(18) . 1_455
O3 Te2 O2 159.65(17) . 1_455
O5 Te2 Yb2 89.31(15) . 2_567
O4 Te2 Yb2 36.08(14) . 2_567
O3 Te2 Yb2 121.74(13) . 2_567
O2 Te2 Yb2 39.62(11) 1_455 2_567
O5 Te2 Yb1 124.84(14) . .
O4 Te2 Yb1 32.84(14) . .
O3 Te2 Yb1 72.87(13) . .
O2 Te2 Yb1 87.34(11) 1_455 .
Yb2 Te2 Yb1 59.007(10) 2_567 .
O7 Te3 O6 95.6(2) . .
O7 Te3 O8 94.71(19) . .
O6 Te3 O8 94.52(19) . .
O7 Te3 O1 89.21(17) . 2_667
O6 Te3 O1 73.41(17) . 2_667
O8 Te3 O1 167.65(17) . 2_667
O7 Te3 Yb1 104.11(14) . 2_667
O6 Te3 Yb1 36.62(13) . 2_667
O8 Te3 Yb1 128.10(13) . 2_667
O1 Te3 Yb1 39.58(11) 2_667 2_667
O7 Te3 Yb2 31.23(14) . .
O6 Te3 Yb2 69.99(14) . .
O8 Te3 Yb2 113.51(13) . .
O1 Te3 Yb2 65.42(11) 2_667 .
Yb1 Te3 Yb2 72.893(11) 2_667 .
O7 Te3 Yb2 92.14(13) . 2_667
O6 Te3 Yb2 25.77(13) . 2_667
O8 Te3 Yb2 69.32(13) . 2_667
O1 Te3 Yb2 98.87(11) 2_667 2_667
Yb1 Te3 Yb2 62.159(10) 2_667 2_667
Yb2 Te3 Yb2 76.907(12) . 2_667
O7 Te3 Yb1 27.76(14) . 2_567
O6 Te3 Yb1 119.51(14) . 2_567
O8 Te3 Yb1 79.31(13) . 2_567
O1 Te3 Yb1 108.67(11) 2_667 2_567
Yb1 Te3 Yb1 131.581(15) 2_667 2_567
Yb2 Te3 Yb1 58.913(9) . 2_567
Yb2 Te3 Yb1 107.711(12) 2_667 2_567
O10 Te4 O9 90.9(2) . .
O10 Te4 O8 92.38(19) . .
O9 Te4 O8 101.47(19) . .
O10 Te4 O4 78.65(17) . .
O9 Te4 O4 67.66(17) . .
O8 Te4 O4 165.51(17) . .
O10 Te4 Yb1 45.09(14) . .
O9 Te4 Yb1 53.25(14) . .
O8 Te4 Yb1 120.26(13) . .
O4 Te4 Yb1 45.74(11) . .
O10 Te4 Yb2 108.63(14) . 2_567
O9 Te4 Yb2 40.08(14) . 2_567
O8 Te4 Yb2 133.81(13) . 2_567
O4 Te4 Yb2 42.35(11) . 2_567
Yb1 Te4 Yb2 63.778(10) . 2_567
O10 Te4 Yb2 29.01(14) . 2_667
O9 Te4 Yb2 114.50(14) . 2_667
O8 Te4 Yb2 71.91(13) . 2_667
O4 Te4 Yb2 103.16(11) . 2_667
Yb1 Te4 Yb2 74.053(12) . 2_667
Yb2 Te4 Yb2 137.596(16) 2_567 2_667
O12 S1 O14 110.0(3) . .
O12 S1 O13 111.9(3) . .
O14 S1 O13 109.5(3) . .
O12 S1 O11 109.0(3) . .
O14 S1 O11 108.2(3) . .
O13 S1 O11 108.1(3) . .
Te1 O1 Yb1 129.3(2) . .
Te1 O1 Te3 130.6(2) . 2_667
Yb1 O1 Te3 97.48(17) . 2_667
Te1 O2 Te2 124.0(2) . 1_655
Te1 O2 Yb2 124.6(2) . 2_667
Te2 O2 Yb2 102.54(16) 1_655 2_667
Te1 O3 Te2 133.8(2) . .
Te2 O4 Yb2 116.2(2) . 2_567
Te2 O4 Yb1 122.1(2) . .
Yb2 O4 Yb1 98.94(16) 2_567 .
Te2 O4 Te4 130.1(2) . .
Yb2 O4 Te4 94.06(15) 2_567 .
Yb1 O4 Te4 87.79(14) . .
Te2 O5 Yb2 170.4(3) . 1_554
Te3 O6 Yb2 133.3(2) . 2_667
Te3 O6 Yb1 115.2(2) . 2_667
Yb2 O6 Yb1 110.96(18) 2_667 2_667
Te3 O7 Yb2 122.9(2) . .
Te3 O7 Yb1 130.3(2) . 2_567
Yb2 O7 Yb1 106.66(17) . 2_567
Te3 O8 Te4 130.9(2) . .
Te4 O9 Yb1 135.2(2) . 2_567
Te4 O9 Yb2 109.6(2) . 2_567
Yb1 O9 Yb2 107.56(18) 2_567 2_567
Te4 O9 Yb1 92.57(17) . .
Yb1 O9 Yb1 111.14(17) 2_567 .
Yb2 O9 Yb1 90.81(14) 2_567 .
Te4 O10 Yb2 127.3(2) . 2_667
Te4 O10 Yb1 101.98(19) . .
Yb2 O10 Yb1 130.6(2) 2_667 .
S1 O11 Yb1 146.4(3) . 2_577
S1 O13 Yb1 151.0(3) . .

loop_
_geom_bond_atom_site_label_1
_geom_bond_atom_site_label_2
_geom_bond_distance
_geom_bond_site_symmetry_2
Yb1 O13 2.270(5) .
Yb1 O1 2.304(5) .
Yb1 O9 2.321(5) 2_567
Yb1 O7 2.325(4) 2_567
Yb1 O6 2.364(4) 2_667
Yb1 O4 2.411(5) .
Yb1 O11 2.429(5) 2_577
Yb1 O10 2.435(4) .
Yb1 O9 2.698(5) .
Yb1 Te4 3.3635(6) .
Yb1 Te3 3.5846(6) 2_667
Yb1 Yb2 3.6443(5) 2_567
Yb2 O5 2.112(5) 1_556
Yb2 O7 2.218(4) .
Yb2 O10 2.258(4) 2_667
Yb2 O6 2.271(4) 2_667
Yb2 O2 2.372(4) 2_667
Yb2 O4 2.384(5) 2_567
Yb2 O9 2.412(5) 2_567
Yb2 Te4 3.5299(6) 2_567
Yb2 Te3 3.5925(6) .
Yb2 Te2 3.6312(6) 2_567
Yb2 Yb1 3.6443(5) 2_567
Yb2 Te4 3.7027(6) 2_667
Te1 O1 1.855(5) .
Te1 O2 1.874(4) .
Te1 O3 1.899(5) .
Te1 Yb2 3.7666(6) 2_667
Te2 O5 1.828(5) .
Te2 O4 1.881(4) .
Te2 O3 2.031(4) .
Te2 O2 2.282(5) 1_455
Te2 Yb2 3.6312(5) 2_567
Te3 O7 1.868(4) .
Te3 O6 1.870(4) .
Te3 O8 1.924(4) .
Te3 O1 2.463(5) 2_667
Te3 Yb1 3.5846(6) 2_667
Te3 Yb2 3.8050(6) 2_667
Te3 Yb1 3.8083(6) 2_567
Te4 O10 1.869(5) .
Te4 O9 1.892(5) .
Te4 O8 1.939(4) .
Te4 O4 2.440(4) .
Te4 Yb2 3.5299(6) 2_567
Te4 Yb2 3.7027(6) 2_667
S1 O12 1.466(5) .
S1 O14 1.471(5) .
S1 O13 1.475(5) .
S1 O11 1.481(5) .
O1 Te3 2.463(5) 2_667
O2 Te2 2.282(4) 1_655
O2 Yb2 2.372(4) 2_667
O4 Yb2 2.384(5) 2_567
O5 Yb2 2.112(5) 1_554
O6 Yb2 2.272(4) 2_667
O6 Yb1 2.364(4) 2_667
O7 Yb1 2.325(4) 2_567
O9 Yb1 2.321(5) 2_567
O9 Yb2 2.412(4) 2_567
O10 Yb2 2.258(4) 2_667
O11 Yb1 2.429(5) 2_577
